data_7225330
loop_
_publ_author_name
'Manna, Utsab'
'Nayak, Biswajit'
'Hoque, Md. Najbul'
'Das, Gopal'

_publ_section_title
;
 Influence of the cavity dimension on encapsulation of halides within the
 capsular assembly and side-cleft recognition of a sulfate--water cluster
 assisted by polyammonium tripodal receptors
;
_journal_issue 26
_journal_name_full CrystEngComm
_journal_page_first 5036
_journal_paper_doi 10.1039/C6CE00220J
_journal_volume 18
_journal_year 2016
_chemical_formula_moiety 'C27 H33 N7 O6'
_chemical_formula_sum 'C27 H33 N7 O6'
_chemical_formula_weight 551.60
_space_group_crystal_system orthorhombic
_space_group_IT_number 19
_space_group_name_Hall 'P 2ac 2ab'
_space_group_name_H-M_alt 'P 21 21 21'
_symmetry_space_group_name_Hall 'P 2ac 2ab'
_symmetry_space_group_name_H-M 'P 21 21 21'
_atom_sites_solution_hydrogens geom
_audit_block_doi 10.5517/cc1kn82k
_audit_creation_method SHELXL-2014/7
_audit_update_record
;
2016-05-19 deposited with the CCDC.
2016-05-20 downloaded from the CCDC.
;
_cell_angle_alpha 90
_cell_angle_beta 90
_cell_angle_gamma 90
_cell_formula_units_Z 4
_cell_length_a 11.8182(14)
_cell_length_b 12.3712(13)
_cell_length_c 18.764(2)
_cell_measurement_reflns_used 1796
_cell_measurement_temperature 298(2)
_cell_measurement_theta_max 24.003
_cell_measurement_theta_min 3.455
_cell_volume 2743.4(5)
_computing_cell_refinement 'Bruker SMART'
_computing_data_collection 'Bruker SMART'
_computing_data_reduction 'Bruker SAINT'
_computing_molecular_graphics 'Bruker SHELXTL'
_computing_publication_material 'Bruker SHELXTL'
_computing_structure_refinement 'SHELXL-2014/7 (Sheldrick, 2014)'
_computing_structure_solution 'Bruker SHELXTL'
_diffrn_ambient_temperature 298(2)
_diffrn_measured_fraction_theta_full 0.995
_diffrn_measured_fraction_theta_max 0.874
_diffrn_measurement_device_type 'CCD area detector'
_diffrn_measurement_method 'phi and omega scans'
_diffrn_radiation_type MoK\a
_diffrn_radiation_wavelength 0.71073
_diffrn_reflns_av_R_equivalents 0.0497
_diffrn_reflns_av_unetI/netI 0.1063
_diffrn_reflns_Laue_measured_fraction_full 0.995
_diffrn_reflns_Laue_measured_fraction_max 0.874
_diffrn_reflns_limit_h_max 15
_diffrn_reflns_limit_h_min -9
_diffrn_reflns_limit_k_max 12
_diffrn_reflns_limit_k_min -16
_diffrn_reflns_limit_l_max 25
_diffrn_reflns_limit_l_min -15
_diffrn_reflns_number 8071
_diffrn_reflns_point_group_measured_fraction_full 0.941
_diffrn_reflns_point_group_measured_fraction_max 0.783
_diffrn_reflns_theta_full 25.242
_diffrn_reflns_theta_max 29.040
_diffrn_reflns_theta_min 3.225
_diffrn_source 'fine-focus sealed tube'
_exptl_absorpt_coefficient_mu 0.097
_exptl_absorpt_correction_type multi-scan
_exptl_absorpt_process_details SADABS
_exptl_crystal_colour 'reddish yellow'
_exptl_crystal_density_diffrn 1.336
_exptl_crystal_density_method 'not measured'
_exptl_crystal_description neeldle
_exptl_crystal_F_000 1168.0
_exptl_crystal_size_max 0.30
_exptl_crystal_size_mid 0.26
_exptl_crystal_size_min 0.18
_exptl_transmission_factor_max 0.983
_exptl_transmission_factor_min 0.971
_refine_diff_density_max 0.263
_refine_diff_density_min -0.278
_refine_diff_density_rms 0.068
_refine_ls_abs_structure_details
;
 Flack x determined using 358 quotients [(I+)-(I-)]/[(I+)+(I-)]
 (Parsons, Flack and Wagner, Acta Cryst. B69 (2013) 249-259).
;
_refine_ls_abs_structure_Flack -5.4(10)
_refine_ls_extinction_coef 0.0012(9)
_refine_ls_extinction_expression Fc^*^=kFc[1+0.001xFc^2^\l^3^/sin(2\q)]^-1/4^
_refine_ls_extinction_method 'SHELXL-2014/7 (Sheldrick 2014'
_refine_ls_goodness_of_fit_ref 1.194
_refine_ls_hydrogen_treatment constr
_refine_ls_matrix_type full
_refine_ls_number_parameters 362
_refine_ls_number_reflns 5742
_refine_ls_number_restraints 12
_refine_ls_restrained_S_all 1.194
_refine_ls_R_factor_all 0.2251
_refine_ls_R_factor_gt 0.1122
_refine_ls_shift/su_max 0.005
_refine_ls_shift/su_mean 0.001
_refine_ls_structure_factor_coef Fsqd
_refine_ls_weighting_details 'w=1/[\s^2^(Fo^2^)+(0.0800P)^2^+0.6024P] where P=(Fo^2^+2Fc^2^)/3'
_refine_ls_weighting_scheme calc
_refine_ls_wR_factor_gt 0.2715
_refine_ls_wR_factor_ref 0.3493
_reflns_Friedel_coverage 0.606
_reflns_Friedel_fraction_full 0.871
_reflns_Friedel_fraction_max 0.669
_reflns_number_gt 1802
_reflns_number_total 5742
_reflns_threshold_expression 'I > 2\s(I)'
_cod_data_source_file c6ce00220j2.cif
_cod_data_source_block L1
_cod_depositor_comments 'Adding full bibliography for 7225330--7225335.cif.'
_cod_database_code 7225330
_shelx_shelxl_version_number 2014/7
_shelx_space_group_comment
;
The symmetry employed for this shelxl refinement is uniquely defined
by the following loop, which should always be used as a source of
symmetry information in preference to the above space-group names.
They are only intended as comments.
;

loop_
_space_group_symop_operation_xyz
'x, y, z'
'-x+1/2, -y, z+1/2'
'x+1/2, -y+1/2, -z'
'-x, y+1/2, -z+1/2'

loop_
_atom_site_label
_atom_site_type_symbol
_atom_site_fract_x
_atom_site_fract_y
_atom_site_fract_z
_atom_site_U_iso_or_equiv
_atom_site_adp_type
_atom_site_occupancy
_atom_site_site_symmetry_order
_atom_site_calc_flag
_atom_site_refinement_flags_posn
_atom_site_refinement_flags_adp
N1 N 0.3667(7) -0.1423(7) 0.5261(5) 0.084(3) Uani 1 1 d . .
C1 C 0.3238(13) -0.1917(10) 0.5916(8) 0.129(5) Uani 1 1 d . .
H1A H 0.3769 -0.1798 0.6303 0.155 Uiso 1 1 calc R U
H1B H 0.3150 -0.2690 0.5850 0.155 Uiso 1 1 calc R U
C2 C 0.2107(14) -0.1413(12) 0.6098(10) 0.156(7) Uani 1 1 d . .
H2B H 0.1728 -0.1844 0.6458 0.187 Uiso 1 1 calc R U
H2A H 0.1631 -0.1393 0.5677 0.187 Uiso 1 1 calc R U
N2 N 0.2290(10) -0.0272(12) 0.6376(8) 0.140(4) Uani 1 1 d . U
H2N H 0.2660 -0.0130 0.6759 0.168 Uiso 1 1 calc R U
C3 C 0.1866(11) 0.0418(13) 0.6006(10) 0.141(6) Uani 1 1 d . U
H3A H 0.1058 0.0283 0.5986 0.169 Uiso 1 1 calc R U
H3B H 0.2158 0.0333 0.5526 0.169 Uiso 1 1 calc R U
C4 C 0.2042(8) 0.1595(11) 0.6228(7) 0.084(3) Uani 1 1 d . U
C5 C 0.1605(8) 0.2374(11) 0.5761(6) 0.084(3) Uani 1 1 d . .
H5 H 0.1242 0.2140 0.5349 0.101 Uiso 1 1 calc R U
C6 C 0.2618(8) 0.3109(13) 0.6994(6) 0.093(4) Uani 1 1 d . .
H6 H 0.2958 0.3370 0.7407 0.111 Uiso 1 1 calc R U
C7 C 0.2190(9) 0.3795(11) 0.6514(7) 0.083(3) Uani 1 1 d . .
C8 C 0.1683(7) 0.3445(11) 0.5880(6) 0.079(3) Uani 1 1 d . .
H8 H 0.1407 0.3940 0.5550 0.095 Uiso 1 1 calc R U
C9 C 0.2549(8) 0.2002(13) 0.6871(7) 0.097(4) Uani 1 1 d . .
H9 H 0.2833 0.1521 0.7207 0.117 Uiso 1 1 calc R U
N3 N 0.2289(9) 0.4951(11) 0.6648(8) 0.109(4) Uani 1 1 d . .
O1 O 0.1724(9) 0.5576(9) 0.6315(7) 0.160(5) Uani 1 1 d . .
O2 O 0.2918(9) 0.5246(9) 0.7127(7) 0.152(4) Uani 1 1 d . .
C10 C 0.3114(10) -0.1826(9) 0.4630(7) 0.106(4) Uani 1 1 d . .
H10B H 0.2303 -0.1748 0.4692 0.127 Uiso 1 1 calc R U
H10A H 0.3274 -0.2592 0.4588 0.127 Uiso 1 1 calc R U
C11 C 0.3446(12) -0.1281(9) 0.3941(7) 0.114(4) Uani 1 1 d . .
H11A H 0.4212 -0.1487 0.3814 0.137 Uiso 1 1 calc R U
H11B H 0.2945 -0.1515 0.3562 0.137 Uiso 1 1 calc R U
N4 N 0.3377(7) -0.0099(7) 0.4021(5) 0.087(3) Uani 1 1 d . .
H4N H 0.3117 0.0223 0.4393 0.104 Uiso 1 1 calc R U
C12 C 0.3786(9) 0.0433(10) 0.3419(6) 0.090(3) Uani 1 1 d . .
H12B H 0.3328 0.0227 0.3012 0.108 Uiso 1 1 calc R U
H12A H 0.4553 0.0191 0.3328 0.108 Uiso 1 1 calc R U
C13 C 0.3786(8) 0.1635(9) 0.3478(5) 0.068(3) Uani 1 1 d . .
C14 C 0.3321(7) 0.2159(9) 0.4078(5) 0.073(3) Uani 1 1 d . .
H14 H 0.2994 0.1757 0.4443 0.087 Uiso 1 1 calc R U
C15 C 0.3355(7) 0.3265(9) 0.4120(6) 0.081(3) Uani 1 1 d . .
H15 H 0.3027 0.3624 0.4503 0.097 Uiso 1 1 calc R U
C16 C 0.3881(8) 0.3831(9) 0.3587(7) 0.079(3) Uani 1 1 d . .
C17 C 0.4331(9) 0.3340(12) 0.2989(6) 0.093(4) Uani 1 1 d . .
H17 H 0.4654 0.3740 0.2622 0.111 Uiso 1 1 calc R U
C18 C 0.4279(9) 0.2253(11) 0.2965(6) 0.085(3) Uani 1 1 d . .
H18 H 0.4599 0.1904 0.2575 0.102 Uiso 1 1 calc R U
N5 N 0.3899(10) 0.5022(11) 0.3647(9) 0.116(4) Uani 1 1 d . .
O3 O 0.4272(9) 0.5532(10) 0.3160(7) 0.155(4) Uani 1 1 d . .
O4 O 0.3647(11) 0.5422(9) 0.4213(8) 0.168(5) Uani 1 1 d . .
C19 C 0.4890(9) -0.1612(9) 0.5232(6) 0.093(3) Uani 1 1 d . .
H19A H 0.5171 -0.1393 0.4768 0.111 Uiso 1 1 calc R U
H19B H 0.5036 -0.2379 0.5287 0.111 Uiso 1 1 calc R U
C20 C 0.5538(10) -0.0988(9) 0.5814(7) 0.100(4) Uani 1 1 d . .
H20A H 0.5347 -0.1282 0.6278 0.119 Uiso 1 1 calc R U
H20B H 0.6345 -0.1081 0.5743 0.119 Uiso 1 1 calc R U
N6 N 0.5264(8) 0.0150(8) 0.5797(5) 0.097(3) Uani 1 1 d . .
H6N H 0.4952 0.0457 0.5436 0.117 Uiso 1 1 calc R U
C21 C 0.5553(8) 0.0713(8) 0.6426(6) 0.078(3) Uani 1 1 d . .
H21B H 0.6327 0.0529 0.6547 0.093 Uiso 1 1 calc R U
H21A H 0.5075 0.0445 0.6808 0.093 Uiso 1 1 calc R U
C22 C 0.5461(7) 0.1888(8) 0.6416(5) 0.065(2) Uani 1 1 d . .
C23 C 0.5870(8) 0.2491(9) 0.6986(5) 0.074(3) Uani 1 1 d . .
H23 H 0.6162 0.2127 0.7379 0.089 Uiso 1 1 calc R U
C24 C 0.5860(8) 0.3593(9) 0.6993(5) 0.073(3) Uani 1 1 d . .
H24 H 0.6137 0.3977 0.7382 0.088 Uiso 1 1 calc R U
C25 C 0.5428(7) 0.4121(8) 0.6406(5) 0.063(2) Uani 1 1 d . .
C26 C 0.4998(8) 0.3579(10) 0.5839(6) 0.075(3) Uani 1 1 d . .
H26 H 0.4693 0.3962 0.5458 0.090 Uiso 1 1 calc R U
C27 C 0.5009(8) 0.2469(9) 0.5823(5) 0.072(3) Uani 1 1 d . .
H27 H 0.4726 0.2099 0.5430 0.086 Uiso 1 1 calc R U
N7 N 0.5440(8) 0.5317(8) 0.6376(6) 0.092(3) Uani 1 1 d . .
O6 O 0.5795(7) 0.5798(7) 0.6901(5) 0.111(3) Uani 1 1 d . .
O5 O 0.5088(10) 0.5758(8) 0.5840(7) 0.157(4) Uani 1 1 d . .

loop_
_atom_site_aniso_label
_atom_site_aniso_U_11
_atom_site_aniso_U_22
_atom_site_aniso_U_33
_atom_site_aniso_U_23
_atom_site_aniso_U_13
_atom_site_aniso_U_12
N1 0.093(6) 0.061(5) 0.097(7) -0.003(5) -0.009(6) 0.009(5)
C1 0.182(14) 0.068(8) 0.138(12) 0.009(8) 0.050(11) -0.001(9)
C2 0.160(12) 0.093(11) 0.215(19) -0.032(12) 0.070(14) -0.037(10)
N2 0.129(9) 0.138(12) 0.152(12) -0.019(10) -0.002(9) 0.001(9)
C3 0.084(8) 0.133(13) 0.205(16) 0.064(12) 0.017(10) 0.022(9)
C4 0.053(5) 0.099(9) 0.101(8) 0.001(8) 0.001(6) 0.003(6)
C5 0.067(6) 0.108(9) 0.079(7) 0.004(7) 0.002(6) 0.000(7)
C6 0.060(6) 0.133(12) 0.085(8) -0.008(9) -0.014(6) 0.003(7)
C7 0.063(6) 0.099(9) 0.088(8) 0.012(7) 0.015(6) 0.002(6)
C8 0.055(5) 0.113(10) 0.070(7) 0.015(7) 0.000(5) 0.004(6)
C9 0.060(6) 0.130(12) 0.101(10) 0.042(9) 0.016(6) 0.025(7)
N3 0.063(6) 0.110(10) 0.154(12) -0.013(9) 0.017(7) -0.009(6)
O1 0.140(8) 0.109(9) 0.229(13) -0.002(9) -0.030(9) -0.008(7)
O2 0.121(7) 0.133(9) 0.201(11) -0.047(8) -0.003(8) -0.019(7)
C10 0.121(9) 0.064(7) 0.134(11) -0.040(8) -0.014(9) 0.012(7)
C11 0.164(12) 0.068(8) 0.109(10) -0.001(7) -0.001(10) 0.022(8)
N4 0.114(6) 0.065(5) 0.081(6) -0.023(5) 0.002(6) 0.019(5)
C12 0.090(7) 0.096(9) 0.084(8) -0.001(7) -0.010(7) 0.010(7)
C13 0.066(5) 0.082(8) 0.056(6) -0.007(6) -0.012(5) 0.003(5)
C14 0.063(5) 0.077(7) 0.079(7) -0.007(6) 0.015(5) 0.000(5)
C15 0.061(5) 0.090(8) 0.090(7) -0.001(7) 0.005(6) 0.008(6)
C16 0.067(6) 0.073(7) 0.098(8) -0.003(7) 0.008(6) 0.002(5)
C17 0.083(7) 0.125(11) 0.070(7) 0.027(7) -0.009(7) 0.007(8)
C18 0.077(7) 0.114(10) 0.063(7) -0.003(7) 0.002(6) 0.028(7)
N5 0.107(8) 0.096(10) 0.145(12) 0.038(9) 0.015(9) -0.004(7)
O3 0.144(8) 0.131(9) 0.190(11) 0.039(9) 0.018(8) -0.010(7)
O4 0.205(12) 0.084(7) 0.215(13) 0.005(8) 0.051(11) -0.007(8)
C19 0.107(8) 0.065(7) 0.106(9) 0.000(7) -0.011(7) 0.000(6)
C20 0.107(8) 0.075(8) 0.116(9) -0.003(7) 0.001(8) 0.005(7)
N6 0.139(8) 0.074(6) 0.078(6) 0.013(5) -0.025(6) 0.020(6)
C21 0.076(6) 0.068(7) 0.090(8) 0.012(6) 0.005(6) 0.002(5)
C22 0.049(4) 0.076(7) 0.070(6) 0.000(6) 0.000(4) -0.002(5)
C23 0.071(6) 0.095(9) 0.056(6) 0.012(6) 0.000(5) 0.003(6)
C24 0.064(5) 0.083(8) 0.072(7) -0.010(6) -0.002(6) 0.000(5)
C25 0.058(5) 0.064(6) 0.066(6) 0.004(5) -0.001(5) 0.006(4)
C26 0.065(5) 0.095(8) 0.065(6) 0.007(6) -0.006(5) 0.005(6)
C27 0.073(6) 0.083(7) 0.059(6) 0.001(6) 0.005(5) -0.012(6)
N7 0.104(7) 0.072(7) 0.099(8) -0.013(6) -0.005(7) 0.011(6)
O6 0.121(6) 0.094(6) 0.118(7) -0.020(6) -0.001(6) -0.010(5)
O5 0.224(11) 0.077(7) 0.168(10) 0.005(7) -0.052(9) 0.004(7)

loop_
_atom_type_symbol
_atom_type_description
_atom_type_scat_dispersion_real
_atom_type_scat_dispersion_imag
_atom_type_scat_source
C C 0.0033 0.0016 'International Tables Vol C Tables 4.2.6.8 and 6.1.1.4'
H H 0.0000 0.0000 'International Tables Vol C Tables 4.2.6.8 and 6.1.1.4'
N N 0.0061 0.0033 'International Tables Vol C Tables 4.2.6.8 and 6.1.1.4'
O O 0.0106 0.0060 'International Tables Vol C Tables 4.2.6.8 and 6.1.1.4'

loop_
_geom_angle_atom_site_label_1
_geom_angle_atom_site_label_2
_geom_angle_atom_site_label_3
_geom_angle
C10 N1 C1 112.8(10)
C10 N1 C19 111.2(9)
C1 N1 C19 107.9(10)
N1 C1 C2 108.9(12)
C1 C2 N2 109.5(12)
C3 N2 C2 113.6(17)
N2 C3 C4 117.3(17)
C5 C4 C9 116.0(12)
C5 C4 C3 115.7(12)
C9 C4 C3 128.3(12)
C8 C5 C4 123.2(12)
C7 C6 C9 119.3(12)
C6 C7 C8 122.6(12)
C6 C7 N3 118.4(13)
C8 C7 N3 119.0(12)
C5 C8 C7 118.3(11)
C6 C9 C4 120.6(11)
O1 N3 O2 122.0(15)
O1 N3 C7 119.9(14)
O2 N3 C7 118.0(13)
N1 C10 C11 115.5(11)
N4 C11 C10 110.0(10)
C12 N4 C11 111.6(9)
N4 C12 C13 114.2(10)
C18 C13 C14 118.3(10)
C18 C13 C12 120.5(10)
C14 C13 C12 121.2(10)
C15 C14 C13 119.5(10)
C14 C15 C16 118.8(10)
C15 C16 C17 122.8(11)
C15 C16 N5 117.5(12)
C17 C16 N5 119.6(13)
C18 C17 C16 116.7(11)
C17 C18 C13 123.8(11)
O3 N5 O4 123.1(15)
O3 N5 C16 118.4(15)
O4 N5 C16 118.1(13)
N1 C19 C20 112.6(10)
N6 C20 C19 111.1(10)
C21 N6 C20 114.1(9)
N6 C21 C22 117.5(9)
C23 C22 C27 117.4(9)
C23 C22 C21 119.9(10)
C27 C22 C21 122.7(10)
C24 C23 C22 122.7(10)
C23 C24 C25 118.0(10)
C26 C25 C24 122.1(10)
C26 C25 N7 117.8(10)
C24 C25 N7 120.0(10)
C25 C26 C27 120.5(10)
C26 C27 C22 119.3(10)
O5 N7 O6 124.3(11)
O5 N7 C25 118.5(11)
O6 N7 C25 117.2(11)

loop_
_geom_bond_atom_site_label_1
_geom_bond_atom_site_label_2
_geom_bond_distance
N1 C10 1.442(12)
N1 C1 1.463(13)
N1 C19 1.465(12)
C1 C2 1.514(18)
C2 N2 1.520(17)
N2 C3 1.209(15)
C3 C4 1.529(18)
C4 C5 1.402(14)
C4 C9 1.437(16)
C5 C8 1.347(14)
C6 C7 1.338(15)
C6 C9 1.392(18)
C7 C8 1.400(14)
C7 N3 1.457(16)
N3 O1 1.198(14)
N3 O2 1.223(14)
C10 C11 1.510(15)
C11 N4 1.472(13)
N4 C12 1.394(12)
C12 C13 1.492(14)
C13 C18 1.361(14)
C13 C14 1.409(12)
C14 C15 1.372(13)
C15 C16 1.370(14)
C16 C17 1.382(15)
C16 N5 1.477(16)
C17 C18 1.347(17)
N5 O3 1.194(13)
N5 O4 1.210(14)
C19 C20 1.540(15)
C20 N6 1.445(13)
N6 C21 1.414(13)
C21 C22 1.457(13)
C22 C23 1.391(13)
C22 C27 1.427(13)
C23 C24 1.364(14)
C24 C25 1.379(12)
C25 C26 1.356(13)
C25 N7 1.481(13)
C26 C27 1.374(13)
N7 O5 1.217(12)
N7 O6 1.225(11)
